data_7237434
loop_
_publ_author_name
'Zhang, Kai'
'Sun, Qikun'
'Tang, Liangliang'
'Wang, Yanhui'
'Fan, Xiaojing'
'Liu, Linxi'
'Xue, Shanfeng'
'Yang, Wenjun'

_publ_section_title
;
 Cyclic boron esterification: screening organic room temperature
 phosphorescent and mechanoluminescent materials
;
_journal_issue 32
_journal_name_full 'Journal of Materials Chemistry C'
_journal_page_first 8733
_journal_paper_doi 10.1039/C8TC02938E
_journal_volume 6
_journal_year 2018
_chemical_formula_sum 'C21 H17 B N O2'
_chemical_formula_weight 326.17
_chemical_name_systematic IPE
_space_group_IT_number 2
_space_group_name_Hall '-P 1'
_space_group_name_H-M_alt 'P -1'
_symmetry_cell_setting triclinic
_symmetry_space_group_name_H-M 'P -1'
_atom_sites_solution_hydrogens geom
_atom_sites_solution_primary direct
_atom_sites_solution_secondary difmap
_audit_creation_method SHELXL-97
_audit_update_record
;
2018-06-11 deposited with the CCDC.
2018-07-23 downloaded from the CCDC.
;
_cell_angle_alpha 101.028(11)
_cell_angle_beta 91.667(10)
_cell_angle_gamma 100.889(2)
_cell_formula_units_Z 8
_cell_length_a 8.0038(19)
_cell_length_b 17.3205(12)
_cell_length_c 26.7265(10)
_cell_measurement_reflns_used 1134
_cell_measurement_temperature 296(2)
_cell_measurement_theta_max 16.77
_cell_measurement_theta_min 2.71
_cell_volume 3563.0(9)
_computing_cell_refinement 'Bruker SAINT'
_computing_data_collection 'Bruker APEX2'
_computing_data_reduction 'Bruker SAINT'
_computing_molecular_graphics 'Bruker SHELXTL'
_computing_publication_material 'Bruker SHELXTL'
_computing_structure_refinement 'SHELXL-97 (Sheldrick, 2008)'
_computing_structure_solution 'SHELXS-97 (Sheldrick, 2008)'
_diffrn_ambient_temperature 296(2)
_diffrn_measured_fraction_theta_full 0.991
_diffrn_measured_fraction_theta_max 0.991
_diffrn_measurement_device_type 'Bruker APEX-II CCD'
_diffrn_measurement_method '\f and \w scans'
_diffrn_radiation_monochromator graphite
_diffrn_radiation_source 'fine-focus sealed tube'
_diffrn_radiation_type MoK\a
_diffrn_radiation_wavelength 0.71073
_diffrn_reflns_av_R_equivalents 0.0610
_diffrn_reflns_av_sigmaI/netI 0.1428
_diffrn_reflns_limit_h_max 9
_diffrn_reflns_limit_h_min -9
_diffrn_reflns_limit_k_max 20
_diffrn_reflns_limit_k_min -14
_diffrn_reflns_limit_l_max 31
_diffrn_reflns_limit_l_min -31
_diffrn_reflns_number 18143
_diffrn_reflns_theta_full 25.00
_diffrn_reflns_theta_max 25.00
_diffrn_reflns_theta_min 1.22
_exptl_absorpt_coefficient_mu 0.077
_exptl_absorpt_correction_T_max 0.9863
_exptl_absorpt_correction_T_min 0.9802
_exptl_absorpt_correction_type multi-scan
_exptl_absorpt_process_details SADABS
_exptl_crystal_colour colorless
_exptl_crystal_density_diffrn 1.216
_exptl_crystal_density_method 'not measured'
_exptl_crystal_description block
_exptl_crystal_F_000 1368
_exptl_crystal_size_max 0.26
_exptl_crystal_size_mid 0.21
_exptl_crystal_size_min 0.18
_refine_diff_density_max 0.505
_refine_diff_density_min -0.300
_refine_diff_density_rms 0.041
_refine_ls_extinction_coef 0.0021(3)
_refine_ls_extinction_expression Fc^*^=kFc[1+0.001xFc^2^\l^3^/sin(2\q)]^-1/4^
_refine_ls_extinction_method SHELXL
_refine_ls_goodness_of_fit_ref 1.015
_refine_ls_hydrogen_treatment constr
_refine_ls_matrix_type full
_refine_ls_number_parameters 902
_refine_ls_number_reflns 12452
_refine_ls_number_restraints 9
_refine_ls_restrained_S_all 1.191
_refine_ls_R_factor_all 0.2327
_refine_ls_R_factor_gt 0.0741
_refine_ls_shift/su_max 0.001
_refine_ls_shift/su_mean 0.000
_refine_ls_structure_factor_coef Fsqd
_refine_ls_weighting_details 'calc w=1/[\s^2^(Fo^2^)+(0.0200P)^2^+0.2000P] where P=(Fo^2^+2Fc^2^)/3'
_refine_ls_weighting_scheme calc
_refine_ls_wR_factor_gt 0.1320
_refine_ls_wR_factor_ref 0.1596
_reflns_number_gt 3928
_reflns_number_total 12452
_reflns_threshold_expression >2sigma(I)
_cod_data_source_file c8tc02938e3.cif
_cod_data_source_block a_CCDC3
_cod_depositor_comments
;
The following automatic conversions were performed:

data item '_exptl_absorpt_correction_type' value 'Multi-scan' was
changed to 'multi-scan' in accordance with the
/home/saulius/struct/COD-crude-data/automatic-downloads/DataCite-retrospective/RSC/depositions/lib/dictionaries/cif_core.dic
dictionary named 'cif_core.dic' version 2.4.2 last updated on
2011-04-26.

data item '_symmetry_cell_setting' value 'Triclinic' was changed to
'triclinic' in accordance with the
/home/saulius/struct/COD-crude-data/automatic-downloads/DataCite-retrospective/RSC/depositions/lib/dictionaries/cif_core.dic
dictionary named 'cif_core.dic' version 2.4.2 last updated on
2011-04-26.

Automatic conversion script
Id: cif_fix_values 6909 2019-04-08 15:41:33Z antanas 
;
_cod_original_sg_symbol_H-M 'P-1   '
_cod_database_code 7237434

loop_
_symmetry_equiv_pos_as_xyz
'x, y, z'
'-x, -y, -z'

loop_
_atom_site_label
_atom_site_type_symbol
_atom_site_fract_x
_atom_site_fract_y
_atom_site_fract_z
_atom_site_U_iso_or_equiv
_atom_site_adp_type
_atom_site_occupancy
_atom_site_symmetry_multiplicity
_atom_site_calc_flag
_atom_site_refinement_flags
O1 O 0.7534(5) 0.9418(3) 0.17036(15) 0.1297(16) Uani 1 1 d .
O2 O 0.9460(5) 0.8929(2) 0.11878(14) 0.0987(12) Uani 1 1 d .
O3 O 0.8498(6) 0.6597(3) 0.07696(15) 0.1238(15) Uani 1 1 d .
O4 O 0.6192(5) 0.6300(3) 0.02140(17) 0.1231(15) Uani 1 1 d .
O5 O -0.0895(5) 0.4198(3) 0.37512(17) 0.1261(15) Uani 1 1 d D
O6 O -0.3059(6) 0.3844(3) 0.42540(17) 0.1332(16) Uani 1 1 d .
O7 O -0.1911(5) 0.1384(3) 0.44275(16) 0.1216(15) Uani 1 1 d .
O8 O -0.4006(5) 0.1749(2) 0.39735(14) 0.1129(14) Uani 1 1 d .
C1 C 0.0130(9) 0.7786(5) -0.0933(2) 0.0900(19) Uani 1 1 d .
C2 C -0.1177(10) 0.8046(6) -0.1169(3) 0.124(3) Uani 1 1 d .
H2A H -0.1950 0.7691 -0.1413 0.149 Uiso 1 1 calc R
C3 C -0.1293(11) 0.8831(7) -0.1036(3) 0.138(3) Uani 1 1 d .
H3A H -0.2168 0.9014 -0.1185 0.166 Uiso 1 1 calc R
C4 C -0.0113(10) 0.9365(4) -0.0677(3) 0.117(2) Uani 1 1 d .
H4A H -0.0193 0.9903 -0.0599 0.140 Uiso 1 1 calc R
C5 C 0.1205(8) 0.9108(5) -0.0429(2) 0.0969(19) Uani 1 1 d .
H5A H 0.1986 0.9461 -0.0187 0.116 Uiso 1 1 calc R
C6 C 0.1272(8) 0.8309(5) -0.0564(2) 0.0826(17) Uani 1 1 d .
N1 N 0.2444(6) 0.7897(3) -0.03886(16) 0.0816(13) Uani 1 1 d .
C8 C 0.2050(9) 0.7107(5) -0.0650(2) 0.0839(18) Uani 1 1 d .
C9 C 0.0608(8) 0.7033(5) -0.0988(2) 0.0864(19) Uani 1 1 d .
C10 C 0.0027(10) 0.6293(6) -0.1297(3) 0.123(3) Uani 1 1 d .
H10A H -0.0900 0.6224 -0.1530 0.148 Uiso 1 1 calc R
C11 C 0.0776(13) 0.5660(6) -0.1269(3) 0.141(4) Uani 1 1 d .
H11A H 0.0362 0.5164 -0.1481 0.169 Uiso 1 1 calc R
C12 C 0.2206(11) 0.5756(5) -0.0912(3) 0.124(3) Uani 1 1 d .
H12A H 0.2702 0.5319 -0.0890 0.149 Uiso 1 1 calc R
C13 C 0.2862(8) 0.6497(5) -0.0597(2) 0.100(2) Uani 1 1 d .
H13A H 0.3794 0.6573 -0.0364 0.120 Uiso 1 1 calc R
C14 C 0.3800(8) 0.8230(3) 0.0010(2) 0.0760(15) Uani 1 1 d .
C15 C 0.3426(7) 0.8586(3) 0.0486(2) 0.0797(16) Uani 1 1 d .
H15A H 0.2312 0.8634 0.0553 0.096 Uiso 1 1 calc R
C16 C 0.4727(7) 0.8873(3) 0.08649(19) 0.0834(16) Uani 1 1 d .
H16A H 0.4469 0.9121 0.1186 0.100 Uiso 1 1 calc R
C17 C 0.6417(7) 0.8806(3) 0.0785(2) 0.0735(15) Uani 1 1 d .
C18 C 0.6747(7) 0.8454(3) 0.0297(2) 0.0823(16) Uani 1 1 d .
H18A H 0.7855 0.8399 0.0228 0.099 Uiso 1 1 calc R
C19 C 0.5451(8) 0.8181(3) -0.0092(2) 0.0861(17) Uani 1 1 d .
H19A H 0.5705 0.7965 -0.0420 0.103 Uiso 1 1 calc R
C20 C 1.0335(8) 0.9224(4) 0.1689(2) 0.126(2) Uani 1 1 d .
H20A H 1.1323 0.9639 0.1675 0.151 Uiso 1 1 calc R
H20B H 1.0713 0.8791 0.1814 0.151 Uiso 1 1 calc R
C21 C 0.9098(10) 0.9551(8) 0.2025(3) 0.243(6) Uani 1 1 d .
C22 C 0.9339(9) 1.0057(5) 0.2418(3) 0.185(4) Uani 1 1 d .
H22A H 0.8263 1.0160 0.2534 0.278 Uiso 1 1 calc R
H22B H 1.0023 1.0543 0.2356 0.278 Uiso 1 1 calc R
H22C H 0.9919 0.9866 0.2675 0.278 Uiso 1 1 calc R
C23 C 0.1058(7) 0.7280(4) 0.2419(2) 0.0705(15) Uani 1 1 d .
C24 C 0.0217(8) 0.6509(4) 0.2227(2) 0.0833(16) Uani 1 1 d .
H24A H 0.0617 0.6189 0.1955 0.100 Uiso 1 1 calc R
C25 C -0.1259(8) 0.6220(4) 0.2453(2) 0.0986(19) Uani 1 1 d .
H25A H -0.1848 0.5697 0.2331 0.118 Uiso 1 1 calc R
C26 C -0.1864(8) 0.6699(5) 0.2856(3) 0.098(2) Uani 1 1 d .
H26A H -0.2858 0.6497 0.2999 0.118 Uiso 1 1 calc R
C27 C -0.1008(9) 0.7465(4) 0.3045(2) 0.0938(19) Uani 1 1 d .
H27A H -0.1407 0.7786 0.3317 0.113 Uiso 1 1 calc R
C28 C 0.0467(8) 0.7758(4) 0.2824(2) 0.0766(16) Uani 1 1 d .
C29 C 0.1666(8) 0.8499(4) 0.2944(2) 0.0714(15) Uani 1 1 d .
C30 C 0.2938(7) 0.8448(4) 0.2592(2) 0.0677(14) Uani 1 1 d .
N2 N 0.2569(6) 0.7701(3) 0.22758(15) 0.0717(12) Uani 1 1 d .
C32 C 0.4292(7) 0.9083(4) 0.2598(2) 0.0805(16) Uani 1 1 d .
H32A H 0.5120 0.9039 0.2363 0.097 Uiso 1 1 calc R
C33 C 0.4388(8) 0.9773(4) 0.2953(3) 0.0935(18) Uani 1 1 d .
H33A H 0.5291 1.0202 0.2961 0.112 Uiso 1 1 calc R
C34 C 0.3138(10) 0.9836(4) 0.3304(2) 0.106(2) Uani 1 1 d .
H34A H 0.3212 1.0311 0.3543 0.128 Uiso 1 1 calc R
C35 C 0.1809(9) 0.9212(4) 0.3301(2) 0.0929(19) Uani 1 1 d .
H35A H 0.0992 0.9264 0.3539 0.111 Uiso 1 1 calc R
C36 C 0.3596(7) 0.7403(3) 0.1886(2) 0.0706(14) Uani 1 1 d .
C37 C 0.5303(7) 0.7420(3) 0.2006(2) 0.0837(16) Uani 1 1 d .
H37A H 0.5769 0.7616 0.2339 0.100 Uiso 1 1 calc R
C38 C 0.6315(7) 0.7142(3) 0.1622(2) 0.0854(17) Uani 1 1 d .
H38A H 0.7460 0.7156 0.1703 0.102 Uiso 1 1 calc R
C39 C 0.5656(7) 0.6850(3) 0.1128(2) 0.0733(15) Uani 1 1 d .
C40 C 0.3920(8) 0.6824(3) 0.10249(19) 0.0847(16) Uani 1 1 d .
H40A H 0.3440 0.6607 0.0695 0.102 Uiso 1 1 calc R
C41 C 0.2884(7) 0.7110(3) 0.1398(2) 0.0833(17) Uani 1 1 d .
H41A H 0.1742 0.7103 0.1318 0.100 Uiso 1 1 calc R
C42 C 0.9135(10) 0.6330(5) 0.0276(3) 0.162(3) Uani 1 1 d .
H42A H 0.9543 0.5836 0.0268 0.194 Uiso 1 1 calc R
H42B H 1.0063 0.6735 0.0205 0.194 Uiso 1 1 calc R
C43 C 0.7644(11) 0.6201(5) -0.0107(3) 0.157(3) Uani 1 1 d .
C44 C 0.7211(10) 0.5392(5) -0.0399(3) 0.207(4) Uani 1 1 d .
H44A H 0.6240 0.5342 -0.0631 0.310 Uiso 1 1 calc R
H44B H 0.6944 0.5026 -0.0172 0.310 Uiso 1 1 calc R
H44C H 0.8160 0.5270 -0.0589 0.310 Uiso 1 1 calc R
C45 C 0.2778(8) 0.2112(4) 0.56207(19) 0.0721(15) Uani 1 1 d .
C46 C 0.4023(8) 0.2048(4) 0.5984(2) 0.0749(16) Uani 1 1 d .
C47 C 0.3862(9) 0.1350(5) 0.6171(2) 0.096(2) Uani 1 1 d .
H47A H 0.4682 0.1296 0.6409 0.115 Uiso 1 1 calc R
C48 C 0.2486(10) 0.0732(4) 0.6005(3) 0.105(2) Uani 1 1 d .
H48A H 0.2350 0.0270 0.6141 0.126 Uiso 1 1 calc R
C49 C 0.1286(8) 0.0806(4) 0.5629(2) 0.0978(19) Uani 1 1 d .
H49A H 0.0390 0.0376 0.5510 0.117 Uiso 1 1 calc R
C50 C 0.1392(8) 0.1497(4) 0.5431(2) 0.0883(17) Uani 1 1 d .
H50A H 0.0588 0.1545 0.5186 0.106 Uiso 1 1 calc R
N4 N 0.3217(6) 0.2853(3) 0.54844(16) 0.0775(12) Uani 1 1 d .
C52 C 0.4781(8) 0.3264(4) 0.5757(2) 0.0755(15) Uani 1 1 d .
C53 C 0.5268(8) 0.2772(4) 0.6070(2) 0.0790(16) Uani 1 1 d .
C54 C 0.6802(9) 0.3035(5) 0.6386(2) 0.100(2) Uani 1 1 d .
H54 H 0.7158 0.2716 0.6594 0.120 Uiso 1 1 calc R
C55 C 0.7727(10) 0.3771(6) 0.6371(3) 0.123(3) Uani 1 1 d .
H55A H 0.8739 0.3957 0.6575 0.147 Uiso 1 1 calc R
C56 C 0.7215(9) 0.4257(4) 0.6062(3) 0.116(2) Uani 1 1 d .
H56A H 0.7890 0.4757 0.6061 0.140 Uiso 1 1 calc R
C57 C 0.5690(8) 0.4001(4) 0.5752(2) 0.0938(18) Uani 1 1 d .
H57 H 0.5320 0.4328 0.5552 0.113 Uiso 1 1 calc R
C58 C 0.2168(7) 0.3177(3) 0.5173(2) 0.0760(15) Uani 1 1 d .
C59 C 0.2740(7) 0.3433(3) 0.4742(2) 0.0880(17) Uani 1 1 d .
H59A H 0.3855 0.3428 0.4656 0.106 Uiso 1 1 calc R
C60 C 0.1619(8) 0.3699(3) 0.4437(2) 0.0904(17) Uani 1 1 d .
H60A H 0.2009 0.3871 0.4145 0.108 Uiso 1 1 calc R
C61 C -0.0055(8) 0.3720(3) 0.4552(2) 0.0841(17) Uani 1 1 d .
C62 C -0.0573(7) 0.3475(3) 0.4992(2) 0.0960(18) Uani 1 1 d .
H62A H -0.1684 0.3483 0.5082 0.115 Uiso 1 1 calc R
C63 C 0.0525(8) 0.3217(3) 0.5305(2) 0.0919(18) Uani 1 1 d .
H63A H 0.0153 0.3069 0.5606 0.110 Uiso 1 1 calc R
C64 C -0.2499(11) 0.4270(7) 0.3515(4) 0.223(5) Uani 1 1 d D
C65 C -0.3915(9) 0.4005(5) 0.3803(3) 0.164(3) Uani 1 1 d D
H65A H -0.4658 0.3523 0.3612 0.197 Uiso 1 1 calc R
H65B H -0.4575 0.4420 0.3898 0.197 Uiso 1 1 calc R
C66 C -0.2439(10) 0.4735(6) 0.3211(4) 0.278(7) Uani 1 1 d D
H66A H -0.1308 0.4841 0.3096 0.417 Uiso 1 1 calc R
H66B H -0.2729 0.5229 0.3379 0.417 Uiso 1 1 calc R
H66C H -0.3235 0.4492 0.2923 0.417 Uiso 1 1 calc R
C67 C 0.3871(6) 0.2197(4) 0.23704(18) 0.0704(15) Uani 1 1 d .
C68 C 0.3999(6) 0.1405(4) 0.23568(18) 0.0801(16) Uani 1 1 d .
H68A H 0.3329 0.1088 0.2549 0.096 Uiso 1 1 calc R
C69 C 0.5181(7) 0.1112(4) 0.2041(2) 0.0913(18) Uani 1 1 d .
H69A H 0.5300 0.0582 0.2018 0.110 Uiso 1 1 calc R
C70 C 0.6198(7) 0.1595(5) 0.1757(2) 0.102(2) Uani 1 1 d .
H70A H 0.6990 0.1384 0.1553 0.123 Uiso 1 1 calc R
C71 C 0.6040(7) 0.2373(5) 0.1777(2) 0.095(2) Uani 1 1 d .
H71A H 0.6723 0.2692 0.1589 0.114 Uiso 1 1 calc R
C72 C 0.4830(7) 0.2683(4) 0.20852(19) 0.0763(16) Uani 1 1 d .
C73 C 0.4319(7) 0.3428(4) 0.2168(2) 0.0755(16) Uani 1 1 d .
C74 C 0.3030(7) 0.3377(4) 0.25125(19) 0.0733(15) Uani 1 1 d .
N3 N 0.2750(5) 0.2623(3) 0.26383(14) 0.0725(12) Uani 1 1 d .
C76 C 0.2263(7) 0.4016(4) 0.2695(2) 0.0893(18) Uani 1 1 d .
H76A H 0.1434 0.3976 0.2931 0.107 Uiso 1 1 calc R
C77 C 0.2766(9) 0.4715(4) 0.2518(2) 0.112(2) Uani 1 1 d .
H77A H 0.2276 0.5156 0.2634 0.134 Uiso 1 1 calc R
C78 C 0.4018(10) 0.4761(4) 0.2161(3) 0.109(2) Uani 1 1 d .
H78A H 0.4320 0.5229 0.2035 0.131 Uiso 1 1 calc R
C79 C 0.4791(8) 0.4138(5) 0.1997(2) 0.097(2) Uani 1 1 d .
H79A H 0.5643 0.4187 0.1769 0.117 Uiso 1 1 calc R
C80 C 0.1460(7) 0.2329(3) 0.29605(18) 0.0692(14) Uani 1 1 d .
C81 C 0.1935(6) 0.2025(3) 0.33734(19) 0.0776(16) Uani 1 1 d .
H81A H 0.3064 0.1991 0.3438 0.093 Uiso 1 1 calc R
C82 C 0.0682(7) 0.1770(3) 0.36900(18) 0.0803(16) Uani 1 1 d .
H82A H 0.0990 0.1554 0.3964 0.096 Uiso 1 1 calc R
C83 C -0.1028(7) 0.1828(3) 0.3610(2) 0.0719(15) Uani 1 1 d .
C84 C -0.1442(6) 0.2119(3) 0.3181(2) 0.0824(16) Uani 1 1 d .
H84A H -0.2570 0.2150 0.3113 0.099 Uiso 1 1 calc R
C85 C -0.0234(7) 0.2363(3) 0.28523(19) 0.0825(16) Uani 1 1 d .
H85A H -0.0549 0.2547 0.2565 0.099 Uiso 1 1 calc R
C86 C -0.4740(8) 0.1592(5) 0.4449(2) 0.162(3) Uani 1 1 d .
H86A H -0.5115 0.2061 0.4634 0.194 Uiso 1 1 calc R
H86B H -0.5703 0.1145 0.4379 0.194 Uiso 1 1 calc R
C87 C -0.3394(15) 0.1407(6) 0.4734(4) 0.180(4) Uani 1 1 d U
C88 C -0.3478(9) 0.0980(5) 0.5068(4) 0.240(5) Uani 1 1 d .
H88A H -0.2384 0.0850 0.5126 0.360 Uiso 1 1 calc R
H88B H -0.4308 0.0495 0.4952 0.360 Uiso 1 1 calc R
H88C H -0.3807 0.1270 0.5381 0.360 Uiso 1 1 calc R
B1 B 0.7813(9) 0.9058(4) 0.1227(3) 0.086(2) Uani 1 1 d .
B2 B 0.6787(11) 0.6566(5) 0.0699(3) 0.095(2) Uani 1 1 d .
B3 B -0.1325(11) 0.3948(5) 0.4190(3) 0.096(2) Uani 1 1 d .
B4 B -0.2347(9) 0.1641(4) 0.4001(3) 0.082(2) Uani 1 1 d .

loop_
_atom_site_aniso_label
_atom_site_aniso_U_11
_atom_site_aniso_U_22
_atom_site_aniso_U_33
_atom_site_aniso_U_23
_atom_site_aniso_U_13
_atom_site_aniso_U_12
O1 0.075(3) 0.214(5) 0.083(3) -0.019(3) -0.013(2) 0.041(3)
O2 0.075(3) 0.123(3) 0.096(3) 0.012(2) -0.008(2) 0.026(2)
O3 0.082(3) 0.178(4) 0.115(3) 0.016(3) 0.028(3) 0.044(3)
O4 0.100(3) 0.181(4) 0.091(3) 0.006(3) 0.032(3) 0.053(3)
O5 0.093(3) 0.175(4) 0.138(4) 0.080(3) -0.007(3) 0.048(3)
O6 0.085(3) 0.185(5) 0.155(4) 0.083(4) 0.004(3) 0.043(3)
O7 0.086(3) 0.185(4) 0.116(3) 0.067(3) 0.059(3) 0.036(3)
O8 0.073(3) 0.167(4) 0.101(3) 0.026(3) 0.014(2) 0.028(3)
C1 0.077(5) 0.121(7) 0.060(4) 0.020(5) -0.002(4) -0.010(5)
C2 0.090(6) 0.193(9) 0.082(5) 0.043(7) -0.003(4) -0.003(7)
C3 0.096(6) 0.227(11) 0.102(7) 0.070(8) -0.013(5) 0.021(8)
C4 0.108(6) 0.150(7) 0.109(6) 0.061(5) 0.009(5) 0.034(5)
C5 0.086(5) 0.117(6) 0.085(4) 0.030(5) -0.004(4) 0.005(4)
C6 0.081(5) 0.100(6) 0.057(4) 0.013(4) 0.002(4) 0.000(5)
N1 0.077(4) 0.097(4) 0.065(3) 0.012(3) -0.006(3) 0.005(3)
C8 0.093(5) 0.089(6) 0.057(4) 0.009(4) 0.014(4) -0.009(5)
C9 0.074(5) 0.114(6) 0.053(4) 0.016(4) 0.006(4) -0.025(5)
C10 0.106(6) 0.140(8) 0.087(5) -0.011(6) 0.018(4) -0.036(6)
C11 0.148(9) 0.124(8) 0.104(6) -0.032(6) 0.041(6) -0.036(7)
C12 0.135(7) 0.097(6) 0.123(6) 0.008(5) 0.052(5) -0.011(5)
C13 0.107(5) 0.106(6) 0.077(4) 0.014(5) 0.023(4) 0.000(5)
C14 0.073(4) 0.088(4) 0.059(4) 0.010(3) 0.004(4) 0.000(3)
C15 0.071(4) 0.103(5) 0.064(4) 0.010(3) 0.004(3) 0.022(3)
C16 0.076(4) 0.108(5) 0.060(4) 0.003(3) -0.002(3) 0.017(4)
C17 0.063(4) 0.082(4) 0.072(4) 0.013(3) 0.007(3) 0.010(3)
C18 0.062(4) 0.100(5) 0.078(4) 0.012(4) 0.003(4) 0.008(3)
C19 0.075(4) 0.102(5) 0.072(4) 0.010(3) 0.008(4) 0.001(4)
C20 0.090(5) 0.173(7) 0.107(5) 0.010(5) -0.041(5) 0.032(5)
C21 0.075(6) 0.498(19) 0.106(6) -0.112(8) -0.053(5) 0.115(8)
C22 0.121(6) 0.226(9) 0.171(8) -0.063(7) -0.072(6) 0.057(6)
C23 0.068(4) 0.087(5) 0.058(4) 0.014(4) 0.007(3) 0.018(4)
C24 0.072(4) 0.091(5) 0.088(4) 0.016(4) 0.010(4) 0.021(4)
C25 0.090(5) 0.103(5) 0.106(5) 0.034(5) 0.001(4) 0.015(4)
C26 0.078(5) 0.125(6) 0.105(5) 0.044(5) 0.027(4) 0.031(5)
C27 0.096(5) 0.113(6) 0.085(4) 0.025(5) 0.023(4) 0.042(5)
C28 0.070(4) 0.101(5) 0.067(4) 0.023(4) 0.012(4) 0.031(4)
C29 0.081(4) 0.085(5) 0.057(4) 0.018(4) 0.013(3) 0.031(4)
C30 0.074(4) 0.070(4) 0.062(4) 0.017(3) 0.001(3) 0.017(4)
N2 0.073(3) 0.077(4) 0.065(3) 0.010(3) 0.011(3) 0.018(3)
C32 0.091(5) 0.088(5) 0.064(4) 0.017(4) 0.001(3) 0.020(4)
C33 0.102(5) 0.084(5) 0.091(5) 0.016(4) -0.016(4) 0.015(4)
C34 0.147(7) 0.084(5) 0.091(5) 0.008(4) 0.001(5) 0.038(5)
C35 0.118(6) 0.086(5) 0.076(4) 0.006(4) 0.016(4) 0.034(4)
C36 0.063(4) 0.088(4) 0.063(4) 0.014(3) 0.008(3) 0.020(3)
C37 0.074(4) 0.103(5) 0.077(4) 0.015(3) 0.003(4) 0.027(4)
C38 0.069(4) 0.107(5) 0.090(4) 0.026(4) 0.011(4) 0.035(4)
C39 0.070(4) 0.088(4) 0.072(4) 0.027(3) 0.013(4) 0.027(3)
C40 0.085(5) 0.095(5) 0.070(4) 0.004(3) 0.003(4) 0.023(4)
C41 0.070(4) 0.108(5) 0.071(4) 0.005(4) 0.009(4) 0.027(3)
C42 0.115(7) 0.236(9) 0.128(6) 0.012(6) 0.070(6) 0.030(6)
C43 0.122(7) 0.167(8) 0.155(8) -0.042(6) 0.056(6) 0.027(6)
C44 0.174(8) 0.172(9) 0.251(10) -0.012(8) 0.103(8) 0.015(7)
C45 0.074(4) 0.088(5) 0.059(4) 0.017(4) 0.007(3) 0.026(4)
C46 0.092(5) 0.088(5) 0.059(4) 0.023(4) 0.017(3) 0.044(4)
C47 0.110(6) 0.116(6) 0.082(4) 0.030(5) 0.024(4) 0.059(5)
C48 0.135(7) 0.112(6) 0.089(5) 0.044(5) 0.042(5) 0.048(5)
C49 0.115(5) 0.093(5) 0.087(4) 0.021(4) 0.022(4) 0.021(4)
C50 0.094(5) 0.094(5) 0.081(4) 0.031(4) 0.012(4) 0.013(4)
N4 0.076(4) 0.085(4) 0.074(3) 0.025(3) -0.003(3) 0.015(3)
C52 0.077(5) 0.084(5) 0.067(4) 0.012(4) 0.008(3) 0.021(4)
C53 0.080(5) 0.098(5) 0.062(4) 0.012(4) 0.002(4) 0.031(4)
C54 0.102(6) 0.126(6) 0.075(4) 0.004(5) -0.004(4) 0.046(5)
C55 0.110(7) 0.155(8) 0.092(5) -0.004(6) -0.023(5) 0.034(6)
C56 0.102(6) 0.106(6) 0.118(6) -0.011(5) -0.002(5) 0.000(5)
C57 0.086(5) 0.083(5) 0.107(5) 0.012(4) -0.008(4) 0.015(4)
C58 0.070(4) 0.092(4) 0.072(4) 0.026(3) -0.002(3) 0.024(3)
C59 0.079(4) 0.115(5) 0.085(4) 0.046(4) 0.006(4) 0.029(4)
C60 0.090(5) 0.108(5) 0.087(4) 0.043(4) 0.013(4) 0.027(4)
C61 0.074(4) 0.095(5) 0.089(4) 0.025(4) 0.003(4) 0.024(4)
C62 0.071(4) 0.127(5) 0.095(5) 0.030(4) 0.005(4) 0.026(4)
C63 0.088(5) 0.122(5) 0.075(4) 0.037(4) 0.008(4) 0.028(4)
C64 0.094(7) 0.387(15) 0.285(11) 0.262(11) 0.042(7) 0.087(8)
C65 0.101(6) 0.234(9) 0.189(8) 0.097(7) -0.002(6) 0.058(6)
C66 0.099(7) 0.403(16) 0.380(15) 0.291(14) -0.050(8) -0.036(8)
C67 0.055(4) 0.102(5) 0.055(3) 0.020(4) 0.005(3) 0.015(4)
C68 0.061(4) 0.117(6) 0.065(4) 0.021(4) 0.009(3) 0.020(4)
C69 0.083(4) 0.116(5) 0.078(4) 0.021(4) 0.008(4) 0.029(4)
C70 0.083(5) 0.163(7) 0.070(4) 0.037(5) 0.020(3) 0.032(5)
C71 0.074(5) 0.135(6) 0.078(4) 0.041(5) 0.017(4) 0.003(4)
C72 0.057(4) 0.116(6) 0.055(4) 0.033(4) 0.005(3) 0.000(4)
C73 0.073(4) 0.087(5) 0.063(4) 0.026(4) 0.001(3) -0.002(4)
C74 0.076(4) 0.081(5) 0.062(4) 0.020(4) 0.005(3) 0.007(4)
N3 0.065(3) 0.088(4) 0.067(3) 0.021(3) 0.020(2) 0.015(3)
C76 0.102(5) 0.082(5) 0.083(4) 0.024(4) 0.007(3) 0.011(4)
C77 0.127(6) 0.106(6) 0.094(5) 0.014(4) -0.001(5) 0.013(5)
C78 0.124(6) 0.096(6) 0.102(5) 0.034(5) -0.019(5) -0.006(5)
C79 0.088(5) 0.109(6) 0.091(5) 0.040(5) 0.000(4) -0.009(5)
C80 0.061(4) 0.088(4) 0.059(3) 0.018(3) 0.013(3) 0.013(3)
C81 0.061(4) 0.109(5) 0.069(3) 0.029(3) 0.009(3) 0.018(3)
C82 0.074(4) 0.110(5) 0.062(3) 0.028(3) 0.012(3) 0.017(4)
C83 0.063(4) 0.078(4) 0.073(4) 0.013(3) 0.007(3) 0.011(3)
C84 0.056(4) 0.108(5) 0.084(4) 0.018(4) 0.008(3) 0.019(3)
C85 0.067(4) 0.114(5) 0.073(4) 0.031(3) 0.005(3) 0.021(4)
C86 0.098(6) 0.303(10) 0.072(4) 0.036(5) 0.045(4) 0.007(6)
C87 0.179(4) 0.182(4) 0.180(4) 0.0403(14) 0.0129(12) 0.0356(14)
C88 0.145(8) 0.265(12) 0.384(14) 0.168(12) 0.142(9) 0.101(8)
B1 0.067(5) 0.094(6) 0.094(6) 0.012(5) -0.001(5) 0.014(4)
B2 0.097(7) 0.109(6) 0.086(6) 0.023(5) 0.018(5) 0.036(5)
B3 0.085(6) 0.112(6) 0.098(6) 0.036(5) -0.005(5) 0.022(5)
B4 0.074(5) 0.094(6) 0.072(5) 0.016(4) 0.013(4) 0.002(4)

loop_
_atom_type_symbol
_atom_type_description
_atom_type_scat_dispersion_real
_atom_type_scat_dispersion_imag
_atom_type_scat_source
C C 0.0033 0.0016 'International Tables Vol C Tables 4.2.6.8 and 6.1.1.4'
H H 0.0000 0.0000 'International Tables Vol C Tables 4.2.6.8 and 6.1.1.4'
B B 0.0013 0.0007 'International Tables Vol C Tables 4.2.6.8 and 6.1.1.4'
N N 0.0061 0.0033 'International Tables Vol C Tables 4.2.6.8 and 6.1.1.4'
O O 0.0106 0.0060 'International Tables Vol C Tables 4.2.6.8 and 6.1.1.4'

loop_
_geom_angle_atom_site_label_1
_geom_angle_atom_site_label_2
_geom_angle_atom_site_label_3
_geom_angle
B1 O1 C21 108.4(5)
B1 O2 C20 107.2(5)
B2 O3 C42 108.2(5)
B2 O4 C43 108.9(6)
B3 O5 C64 104.4(6)
B3 O6 C65 108.6(5)
B4 O7 C87 104.3(6)
B4 O8 C86 106.9(5)
C6 C1 C2 121.0(8)
C6 C1 C9 106.5(7)
C2 C1 C9 132.5(8)
C3 C2 C1 118.5(9)
C3 C2 H2A 120.7
C1 C2 H2A 120.7
C2 C3 C4 120.6(9)
C2 C3 H3A 119.7
C4 C3 H3A 119.7
C3 C4 C5 121.6(8)
C3 C4 H4A 119.2
C5 C4 H4A 119.2
C6 C5 C4 116.6(7)
C6 C5 H5A 121.7
C4 C5 H5A 121.7
C5 C6 C1 121.7(7)
C5 C6 N1 128.8(7)
C1 C6 N1 109.4(7)
C8 N1 C6 108.2(6)
C8 N1 C14 125.8(6)
C6 N1 C14 126.1(6)
C13 C8 N1 127.6(7)
C13 C8 C9 125.2(7)
N1 C8 C9 107.2(7)
C10 C9 C1 134.6(8)
C10 C9 C8 116.7(8)
C1 C9 C8 108.7(7)
C11 C10 C9 121.5(9)
C11 C10 H10A 119.3
C9 C10 H10A 119.3
C10 C11 C12 120.0(9)
C10 C11 H11A 120.0
C12 C11 H11A 120.0
C13 C12 C11 120.8(8)
C13 C12 H12A 119.6
C11 C12 H12A 119.6
C8 C13 C12 115.8(7)
C8 C13 H13A 122.1
C12 C13 H13A 122.1
C15 C14 C19 120.4(5)
C15 C14 N1 120.1(5)
C19 C14 N1 119.6(5)
C14 C15 C16 119.0(5)
C14 C15 H15A 120.5
C16 C15 H15A 120.5
C15 C16 C17 122.6(5)
C15 C16 H16A 118.7
C17 C16 H16A 118.7
C18 C17 C16 116.6(5)
C18 C17 B1 121.7(6)
C16 C17 B1 121.6(5)
C17 C18 C19 121.3(5)
C17 C18 H18A 119.4
C19 C18 H18A 119.4
C14 C19 C18 120.0(5)
C14 C19 H19A 120.0
C18 C19 H19A 120.0
O2 C20 C21 106.5(5)
O2 C20 H20A 110.4
C21 C20 H20A 110.4
O2 C20 H20B 110.4
C21 C20 H20B 110.4
H20A C20 H20B 108.6
C22 C21 O1 120.5(8)
C22 C21 C20 130.0(8)
O1 C21 C20 105.4(6)
C21 C22 H22A 109.5
C21 C22 H22B 109.5
H22A C22 H22B 109.5
C21 C22 H22C 109.5
H22A C22 H22C 109.5
H22B C22 H22C 109.5
C24 C23 C28 121.2(6)
C24 C23 N2 129.3(6)
C28 C23 N2 109.4(6)
C23 C24 C25 117.7(6)
C23 C24 H24A 121.1
C25 C24 H24A 121.1
C26 C25 C24 121.2(6)
C26 C25 H25A 119.4
C24 C25 H25A 119.4
C27 C26 C25 120.4(6)
C27 C26 H26A 119.8
C25 C26 H26A 119.8
C26 C27 C28 118.9(6)
C26 C27 H27A 120.5
C28 C27 H27A 120.5
C23 C28 C27 120.5(6)
C23 C28 C29 107.0(6)
C27 C28 C29 132.5(6)
C35 C29 C30 117.7(6)
C35 C29 C28 135.4(6)
C30 C29 C28 106.9(6)
N2 C30 C32 129.7(6)
N2 C30 C29 108.7(5)
C32 C30 C29 121.6(6)
C30 N2 C23 107.9(5)
C30 N2 C36 125.8(5)
C23 N2 C36 126.2(5)
C33 C32 C30 119.0(6)
C33 C32 H32A 120.5
C30 C32 H32A 120.5
C32 C33 C34 120.3(6)
C32 C33 H33A 119.9
C34 C33 H33A 119.9
C35 C34 C33 120.9(6)
C35 C34 H34A 119.6
C33 C34 H34A 119.6
C34 C35 C29 120.6(6)
C34 C35 H35A 119.7
C29 C35 H35A 119.7
C41 C36 C37 121.1(5)
C41 C36 N2 119.4(5)
C37 C36 N2 119.5(5)
C36 C37 C38 119.4(5)
C36 C37 H37A 120.3
C38 C37 H37A 120.3
C39 C38 C37 121.3(5)
C39 C38 H38A 119.3
C37 C38 H38A 119.3
C38 C39 C40 117.5(5)
C38 C39 B2 121.4(6)
C40 C39 B2 121.1(6)
C41 C40 C39 122.5(5)
C41 C40 H40A 118.8
C39 C40 H40A 118.8
C36 C41 C40 118.1(5)
C36 C41 H41A 120.9
C40 C41 H41A 120.9
O3 C42 C43 105.6(6)
O3 C42 H42A 110.6
C43 C42 H42A 110.6
O3 C42 H42B 110.6
C43 C42 H42B 110.6
H42A C42 H42B 108.8
C44 C43 O4 105.4(7)
C44 C43 C42 113.2(8)
O4 C43 C42 103.6(6)
C43 C44 H44A 109.5
C43 C44 H44B 109.5
H44A C44 H44B 109.5
C43 C44 H44C 109.5
H44A C44 H44C 109.5
H44B C44 H44C 109.5
N4 C45 C50 128.0(6)
N4 C45 C46 108.8(6)
C50 C45 C46 123.2(6)
C47 C46 C45 119.0(7)
C47 C46 C53 133.6(7)
C45 C46 C53 107.4(6)
C48 C47 C46 120.0(7)
C48 C47 H47A 120.0
C46 C47 H47A 120.0
C47 C48 C49 119.6(7)
C47 C48 H48A 120.2
C49 C48 H48A 120.2
C50 C49 C48 122.5(6)
C50 C49 H49A 118.7
C48 C49 H49A 118.7
C49 C50 C45 115.7(6)
C49 C50 H50A 122.1
C45 C50 H50A 122.1
C45 N4 C52 108.1(5)
C45 N4 C58 125.2(5)
C52 N4 C58 126.2(5)
C57 C52 C53 122.6(7)
C57 C52 N4 129.5(6)
C53 C52 N4 107.8(6)
C52 C53 C54 119.9(7)
C52 C53 C46 107.8(6)
C54 C53 C46 132.3(7)
C55 C54 C53 117.2(7)
C55 C54 H54 121.4
C53 C54 H54 121.4
C54 C55 C56 122.3(8)
C54 C55 H55A 118.9
C56 C55 H55A 118.9
C55 C56 C57 120.6(7)
C55 C56 H56A 119.7
C57 C56 H56A 119.7
C52 C57 C56 117.4(6)
C52 C57 H57 121.3
C56 C57 H57 121.3
C59 C58 C63 119.6(5)
C59 C58 N4 121.5(5)
C63 C58 N4 118.9(5)
C58 C59 C60 118.8(5)
C58 C59 H59A 120.6
C60 C59 H59A 120.6
C61 C60 C59 122.7(5)
C61 C60 H60A 118.7
C59 C60 H60A 118.7
C62 C61 C60 116.9(5)
C62 C61 B3 120.7(6)
C60 C61 B3 122.2(6)
C61 C62 C63 121.4(5)
C61 C62 H62A 119.3
C63 C62 H62A 119.3
C58 C63 C62 120.5(5)
C58 C63 H63A 119.7
C62 C63 H63A 119.7
C66 C64 C65 127.4(9)
C66 C64 O5 117.5(8)
C65 C64 O5 111.4(6)
C64 C65 O6 102.3(6)
C64 C65 H65A 111.3
O6 C65 H65A 111.3
C64 C65 H65B 111.3
O6 C65 H65B 111.3
H65A C65 H65B 109.2
C64 C66 H66A 109.5
C64 C66 H66B 109.5
H66A C66 H66B 109.5
C64 C66 H66C 109.5
H66A C66 H66C 109.5
H66B C66 H66C 109.5
C72 C67 C68 123.4(6)
C72 C67 N3 108.7(6)
C68 C67 N3 127.8(5)
C67 C68 C69 116.4(5)
C67 C68 H68A 121.8
C69 C68 H68A 121.8
C68 C69 C70 121.5(6)
C68 C69 H69A 119.3
C70 C69 H69A 119.3
C71 C70 C69 120.8(6)
C71 C70 H70A 119.6
C69 C70 H70A 119.6
C70 C71 C72 119.1(6)
C70 C71 H71A 120.5
C72 C71 H71A 120.5
C67 C72 C73 108.7(6)
C67 C72 C71 118.7(6)
C73 C72 C71 132.6(6)
C79 C73 C74 118.3(6)
C79 C73 C72 135.6(6)
C74 C73 C72 106.1(6)
C76 C74 N3 128.2(6)
C76 C74 C73 122.2(6)
N3 C74 C73 109.5(6)
C74 N3 C67 107.0(5)
C74 N3 C80 125.8(5)
C67 N3 C80 127.1(5)
C77 C76 C74 117.9(6)
C77 C76 H76A 121.1
C74 C76 H76A 121.1
C76 C77 C78 120.1(7)
C76 C77 H77A 120.0
C78 C77 H77A 120.0
C79 C78 C77 121.2(7)
C79 C78 H78A 119.4
C77 C78 H78A 119.4
C78 C79 C73 120.2(6)
C78 C79 H79A 119.9
C73 C79 H79A 119.9
C81 C80 C85 121.3(5)
C81 C80 N3 119.3(5)
C85 C80 N3 119.4(5)
C80 C81 C82 118.5(5)
C80 C81 H81A 120.8
C82 C81 H81A 120.8
C81 C82 C83 122.3(5)
C81 C82 H82A 118.8
C83 C82 H82A 118.8
C84 C83 C82 116.7(5)
C84 C83 B4 121.7(5)
C82 C83 B4 121.4(5)
C85 C84 C83 122.5(5)
C85 C84 H84A 118.8
C83 C84 H84A 118.8
C84 C85 C80 118.6(5)
C84 C85 H85A 120.7
C80 C85 H85A 120.7
C87 C86 O8 104.8(7)
C87 C86 H86A 110.8
O8 C86 H86A 110.8
C87 C86 H86B 110.8
O8 C86 H86B 110.8
H86A C86 H86B 108.9
C88 C87 C86 129.0(11)
C88 C87 O7 114.3(10)
C86 C87 O7 109.8(8)
C87 C88 H88A 109.5
C87 C88 H88B 109.5
H88A C88 H88B 109.5
C87 C88 H88C 109.5
H88A C88 H88C 109.5
H88B C88 H88C 109.5
O1 B1 O2 112.4(6)
O1 B1 C17 122.9(6)
O2 B1 C17 124.6(6)
O4 B2 O3 113.1(6)
O4 B2 C39 122.7(7)
O3 B2 C39 124.2(7)
O5 B3 O6 113.0(6)
O5 B3 C61 123.6(7)
O6 B3 C61 123.1(7)
O7 B4 O8 113.9(5)
O7 B4 C83 121.1(6)
O8 B4 C83 124.9(6)

loop_
_geom_bond_atom_site_label_1
_geom_bond_atom_site_label_2
_geom_bond_distance
O1 B1 1.353(7)
O1 C21 1.453(7)
O2 B1 1.381(7)
O2 C20 1.446(5)
O3 B2 1.367(8)
O3 C42 1.452(6)
O4 B2 1.331(7)
O4 C43 1.481(7)
O5 B3 1.358(7)
O5 C64 1.451(7)
O6 B3 1.385(8)
O6 C65 1.467(6)
O7 B4 1.359(7)
O7 C87 1.464(10)
O8 B4 1.377(7)
O8 C86 1.466(5)
C1 C6 1.387(7)
C1 C2 1.394(8)
C1 C9 1.408(8)
C2 C3 1.360(9)
C2 H2A 0.9300
C3 C4 1.394(9)
C3 H3A 0.9300
C4 C5 1.414(7)
C4 H4A 0.9300
C5 C6 1.372(7)
C5 H5A 0.9300
C6 N1 1.402(7)
N1 C8 1.384(7)
N1 C14 1.452(6)
C8 C13 1.367(7)
C8 C9 1.416(7)
C9 C10 1.375(8)
C10 C11 1.358(9)
C10 H10A 0.9300
C11 C12 1.432(9)
C11 H11A 0.9300
C12 C13 1.393(8)
C12 H12A 0.9300
C13 H13A 0.9300
C14 C15 1.371(6)
C14 C19 1.372(6)
C15 C16 1.380(6)
C15 H15A 0.9300
C16 C17 1.398(6)
C16 H16A 0.9300
C17 C18 1.386(6)
C17 B1 1.540(8)
C18 C19 1.394(6)
C18 H18A 0.9300
C19 H19A 0.9300
C20 C21 1.476(8)
C20 H20A 0.9700
C20 H20B 0.9700
C21 C22 1.218(8)
C22 H22A 0.9600
C22 H22B 0.9600
C22 H22C 0.9600
C23 C24 1.371(6)
C23 C28 1.385(6)
C23 N2 1.393(6)
C24 C25 1.394(6)
C24 H24A 0.9300
C25 C26 1.387(7)
C25 H25A 0.9300
C26 C27 1.366(7)
C26 H26A 0.9300
C27 C28 1.387(7)
C27 H27A 0.9300
C28 C29 1.425(7)
C29 C35 1.392(7)
C29 C30 1.410(6)
C30 N2 1.377(6)
C30 C32 1.388(6)
N2 C36 1.426(5)
C32 C33 1.364(6)
C32 H32A 0.9300
C33 C34 1.397(7)
C33 H33A 0.9300
C34 C35 1.364(7)
C34 H34A 0.9300
C35 H35A 0.9300
C36 C41 1.371(6)
C36 C37 1.388(6)
C37 C38 1.396(6)
C37 H37A 0.9300
C38 C39 1.371(6)
C38 H38A 0.9300
C39 C40 1.399(6)
C39 B2 1.545(8)
C40 C41 1.393(6)
C40 H40A 0.9300
C41 H41A 0.9300
C42 C43 1.505(9)
C42 H42A 0.9700
C42 H42B 0.9700
C43 C44 1.439(9)
C44 H44A 0.9600
C44 H44B 0.9600
C44 H44C 0.9600
C45 N4 1.385(6)
C45 C50 1.393(7)
C45 C46 1.406(6)
C46 C47 1.380(7)
C46 C53 1.422(7)
C47 C48 1.378(7)
C47 H47A 0.9300
C48 C49 1.410(7)
C48 H48A 0.9300
C49 C50 1.388(6)
C49 H49A 0.9300
C50 H50A 0.9300
N4 C52 1.420(6)
N4 C58 1.424(6)
C52 C57 1.348(7)
C52 C53 1.398(6)
C53 C54 1.417(7)
C54 C55 1.356(8)
C54 H54 0.9300
C55 C56 1.392(8)
C55 H55A 0.9300
C56 C57 1.403(7)
C56 H56A 0.9300
C57 H57 0.9300
C58 C59 1.372(6)
C58 C63 1.382(6)
C59 C60 1.393(6)
C59 H59A 0.9300
C60 C61 1.389(6)
C60 H60A 0.9300
C61 C62 1.373(6)
C61 B3 1.539(8)
C62 C63 1.386(6)
C62 H62A 0.9300
C63 H63A 0.9300
C64 C66 1.245(8)
C64 C65 1.441(8)
C65 H65A 0.9700
C65 H65B 0.9700
C66 H66A 0.9600
C66 H66B 0.9600
C66 H66C 0.9600
C67 C72 1.384(6)
C67 C68 1.387(6)
C67 N3 1.396(6)
C68 C69 1.389(6)
C68 H68A 0.9300
C69 C70 1.400(6)
C69 H69A 0.9300
C70 C71 1.368(7)
C70 H70A 0.9300
C71 C72 1.407(7)
C71 H71A 0.9300
C72 C73 1.406(7)
C73 C79 1.382(7)
C73 C74 1.405(6)
C74 C76 1.381(6)
C74 N3 1.389(6)
N3 C80 1.445(5)
C76 C77 1.378(7)
C76 H76A 0.9300
C77 C78 1.405(7)
C77 H77A 0.9300
C78 C79 1.352(7)
C78 H78A 0.9300
C79 H79A 0.9300
C80 C81 1.383(6)
C80 C85 1.393(6)
C81 C82 1.393(5)
C81 H81A 0.9300
C82 C83 1.404(6)
C82 H82A 0.9300
C83 C84 1.393(6)
C83 B4 1.541(7)
C84 C85 1.388(6)
C84 H84A 0.9300
C85 H85A 0.9300
C86 C87 1.420(10)
C86 H86A 0.9700
C86 H86B 0.9700
C87 C88 1.259(9)
C88 H88A 0.9600
C88 H88B 0.9600
C88 H88C 0.9600
